data_4084604
loop_
_publ_author_name
'Korb, Marcus'
'Lang, Heinrich'

_publ_section_title
;
 Planar Chirality from the Chiral Pool: Diastereoselective Anionic
 Phospho-Fries Rearrangements at Ferrocene
;
_journal_issue 22
_journal_name_full Organometallics
_journal_page_first 6643
_journal_paper_doi 10.1021/om500953c
_journal_volume 33
_journal_year 2014
_chemical_formula_moiety 'C22 H31 Fe O4 P'
_chemical_formula_sum 'C22 H31 Fe O4 P'
_chemical_formula_weight 446.29
_chemical_name_systematic
;
 ?
;
_space_group_crystal_system monoclinic
_space_group_IT_number 14
_space_group_name_Hall '-P 2ybc'
_space_group_name_H-M_alt 'P 1 21/c 1'
_symmetry_space_group_name_Hall '-P 2ybc'
_symmetry_space_group_name_H-M 'P 1 21/c 1'
_atom_sites_solution_hydrogens geom
_audit_creation_method SHELXL-2013
_cell_angle_alpha 90
_cell_angle_beta 111.679(11)
_cell_angle_gamma 90
_cell_formula_units_Z 4
_cell_length_a 12.4882(12)
_cell_length_b 18.1115(14)
_cell_length_c 9.7751(9)
_cell_measurement_reflns_used 2957
_cell_measurement_temperature 110.00(10)
_cell_measurement_theta_max 28.5560
_cell_measurement_theta_min 3.5400
_cell_volume 2054.5(4)
_computing_cell_refinement
;
CrysAlisPro, Agilent Technologies,
Version 1.171.36.28 (release 01-02-2013 CrysAlis171 .NET)
(compiled Feb  1 2013,16:14:44)
;
_computing_data_collection
;
CrysAlisPro, Agilent Technologies,
Version 1.171.36.28 (release 01-02-2013 CrysAlis171 .NET)
(compiled Feb  1 2013,16:14:44)
;
_computing_data_reduction
;
CrysAlisPro, Agilent Technologies,
Version 1.171.36.28 (release 01-02-2013 CrysAlis171 .NET)
(compiled Feb  1 2013,16:14:44)
;
_computing_structure_refinement 'SHELXL-2013 (Sheldrick, 2013)'
_computing_structure_solution 'SHELXS-2013 (Sheldrick, 2013)'
_diffrn_ambient_temperature 110.00(10)
_diffrn_measured_fraction_theta_full 0.993
_diffrn_measured_fraction_theta_max 0.993
_diffrn_measurement_device_type 'oxford gemini s'
_diffrn_measurement_method '\w scans'
_diffrn_radiation_type MoK\a
_diffrn_radiation_wavelength 0.71073
_diffrn_reflns_av_R_equivalents 0.0719
_diffrn_reflns_av_unetI/netI 0.0797
_diffrn_reflns_Laue_measured_fraction_full 0.993
_diffrn_reflns_Laue_measured_fraction_max 0.993
_diffrn_reflns_limit_h_max 15
_diffrn_reflns_limit_h_min -14
_diffrn_reflns_limit_k_max 22
_diffrn_reflns_limit_k_min -20
_diffrn_reflns_limit_l_max 12
_diffrn_reflns_limit_l_min -10
_diffrn_reflns_number 9663
_diffrn_reflns_point_group_measured_fraction_full 0.993
_diffrn_reflns_point_group_measured_fraction_max 0.993
_diffrn_reflns_theta_full 26.000
_diffrn_reflns_theta_max 25.999
_diffrn_reflns_theta_min 3.176
_diffrn_standards_decay_% 0
_diffrn_standards_interval_count 50
_diffrn_standards_interval_time 10
_diffrn_standards_number 2
_exptl_absorpt_coefficient_mu 0.838
_exptl_absorpt_correction_T_max 1.00000
_exptl_absorpt_correction_T_min 0.23774
_exptl_absorpt_correction_type multi-scan
_exptl_absorpt_process_details
;
CrysAlisPro, Agilent Technologies,
Version 1.171.36.28 (release 01-02-2013 CrysAlis171 .NET)
(compiled Feb  1 2013,16:14:44)
Empirical absorption correction using spherical harmonics,
 implemented in SCALE3 ABSPACK scaling algorithm.
;
_exptl_crystal_colour yellow
_exptl_crystal_density_diffrn 1.443
_exptl_crystal_description prism
_exptl_crystal_F_000 944
_exptl_crystal_size_max 0.4
_exptl_crystal_size_mid 0.4
_exptl_crystal_size_min 0.25
_refine_diff_density_max 1.817
_refine_diff_density_min -1.076
_refine_diff_density_rms 0.164
_refine_ls_extinction_method none
_refine_ls_goodness_of_fit_ref 1.007
_refine_ls_hydrogen_treatment constr
_refine_ls_matrix_type full
_refine_ls_number_parameters 253
_refine_ls_number_reflns 4006
_refine_ls_number_restraints 0
_refine_ls_restrained_S_all 1.007
_refine_ls_R_factor_all 0.0982
_refine_ls_R_factor_gt 0.0822
_refine_ls_shift/su_max 0.000
_refine_ls_shift/su_mean 0.000
_refine_ls_structure_factor_coef Fsqd
_refine_ls_weighting_details 'w=1/[\s^2^(Fo^2^)+(0.1462P)^2^] where P=(Fo^2^+2Fc^2^)/3'
_refine_ls_weighting_scheme calc
_refine_ls_wR_factor_gt 0.2037
_refine_ls_wR_factor_ref 0.2208
_reflns_Friedel_coverage 0.000
_reflns_number_gt 3128
_reflns_number_total 4006
_reflns_threshold_expression 'I > 2\s(I)'
_cod_data_source_file om500953c_si_002.cif
_cod_data_source_block MK-374-A
_cod_depositor_comments 'Adding full bibliography for 4084604--4084613.cif.'
_cod_original_cell_volume 2054.5(3)
_cod_database_code 4084604
_shelx_space_group_comment
;
The symmetry employed for this shelxl refinement is uniquely defined
by the following loop, which should always be used as a source of
symmetry information in preference to the above space-group names.
They are only intended as comments.
;
_shelxl_version_number 2013-4

loop_
_space_group_symop_operation_xyz
'x, y, z'
'-x, y+1/2, -z+1/2'
'-x, -y, -z'
'x, -y-1/2, z-1/2'

loop_
_atom_site_label
_atom_site_type_symbol
_atom_site_fract_x
_atom_site_fract_y
_atom_site_fract_z
_atom_site_U_iso_or_equiv
_atom_site_adp_type
_atom_site_occupancy
_atom_site_site_symmetry_order
_atom_site_calc_flag
_atom_site_refinement_flags_posn
_atom_site_refinement_flags_adp
C1 C 0.1613(3) 0.4504(2) 0.5085(4) 0.0229(8) Uani 1 1 d . .
C2 C 0.1412(4) 0.4862(2) 0.6251(4) 0.0245(9) Uani 1 1 d . .
H2 H 0.1697 0.5321 0.6646 0.029 Uiso 1 1 calc R U
C3 C 0.0697(3) 0.4394(2) 0.6712(4) 0.0274(9) Uani 1 1 d . .
H3 H 0.0418 0.4494 0.7452 0.033 Uiso 1 1 calc R U
C4 C 0.0488(4) 0.3749(2) 0.5839(5) 0.0293(9) Uani 1 1 d . .
H4 H 0.0055 0.3345 0.5923 0.035 Uiso 1 1 calc R U
C5 C 0.1047(4) 0.3815(2) 0.4806(4) 0.0264(9) Uani 1 1 d . .
H5 H 0.1040 0.3473 0.4093 0.032 Uiso 1 1 calc R U
C6 C 0.3959(4) 0.3754(2) 0.7550(5) 0.0308(10) Uani 1 1 d . .
H6 H 0.4415 0.3973 0.7096 0.037 Uiso 1 1 calc R U
C7 C 0.3690(4) 0.4054(3) 0.8740(5) 0.0327(10) Uani 1 1 d . .
H7 H 0.3949 0.4505 0.9198 0.039 Uiso 1 1 calc R U
C8 C 0.2963(4) 0.3551(3) 0.9107(4) 0.0339(10) Uani 1 1 d . .
H8 H 0.2652 0.3616 0.9829 0.041 Uiso 1 1 calc R U
C9 C 0.2799(4) 0.2925(2) 0.8153(4) 0.0338(10) Uani 1 1 d . .
H9 H 0.2374 0.2505 0.8160 0.041 Uiso 1 1 calc R U
C10 C 0.3401(4) 0.3059(2) 0.7193(5) 0.0330(10) Uani 1 1 d . .
H10 H 0.3425 0.2743 0.6454 0.040 Uiso 1 1 calc R U
C11 C 0.1821(3) 0.5602(2) 0.1283(4) 0.0244(9) Uani 1 1 d . .
H11 H 0.1158 0.5268 0.1026 0.029 Uiso 1 1 calc R U
C12 C 0.2078(4) 0.5765(2) -0.0088(4) 0.0292(9) Uani 1 1 d . .
H12A H 0.2223 0.5307 -0.0505 0.035 Uiso 1 1 calc R U
H12B H 0.2761 0.6071 0.0166 0.035 Uiso 1 1 calc R U
C13 C 0.1051(4) 0.6164(2) -0.1217(5) 0.0307(10) Uani 1 1 d . .
H13A H 0.1244 0.6299 -0.2059 0.037 Uiso 1 1 calc R U
H13B H 0.0398 0.5830 -0.1558 0.037 Uiso 1 1 calc R U
C14 C 0.0712(4) 0.6855(2) -0.0592(5) 0.0290(9) Uani 1 1 d . .
H14A H 0.0010 0.7057 -0.1312 0.035 Uiso 1 1 calc R U
H14B H 0.1314 0.7222 -0.0402 0.035 Uiso 1 1 calc R U
C15 C 0.0519(4) 0.6691(2) 0.0835(4) 0.0302(10) Uani 1 1 d . .
H15A H 0.0382 0.7151 0.1255 0.036 Uiso 1 1 calc R U
H15B H -0.0160 0.6383 0.0619 0.036 Uiso 1 1 calc R U
C16 C 0.1556(4) 0.6301(2) 0.1951(4) 0.0295(9) Uani 1 1 d . .
H16A H 0.2219 0.6626 0.2244 0.035 Uiso 1 1 calc R U
H16B H 0.1394 0.6178 0.2821 0.035 Uiso 1 1 calc R U
C17 C 0.4587(4) 0.3794(2) 0.3547(5) 0.0248(9) Uani 1 1 d . .
H17 H 0.4058 0.3460 0.2819 0.030 Uiso 1 1 calc R U
C18 C 0.5388(4) 0.3347(2) 0.4843(5) 0.0307(10) Uani 1 1 d . .
H18A H 0.4935 0.3045 0.5247 0.037 Uiso 1 1 calc R U
H18B H 0.5854 0.3680 0.5610 0.037 Uiso 1 1 calc R U
C19 C 0.6176(4) 0.2852(2) 0.4349(5) 0.0293(9) Uani 1 1 d . .
H19A H 0.5715 0.2477 0.3682 0.035 Uiso 1 1 calc R U
H19B H 0.6724 0.2604 0.5201 0.035 Uiso 1 1 calc R U
C20 C 0.6833(4) 0.3300(2) 0.3576(5) 0.0312(10) Uani 1 1 d . .
H20A H 0.7368 0.3632 0.4280 0.037 Uiso 1 1 calc R U
H20B H 0.7275 0.2967 0.3212 0.037 Uiso 1 1 calc R U
C21 C 0.6012(4) 0.3748(2) 0.2297(5) 0.0314(10) Uani 1 1 d . .
H21A H 0.5528 0.3415 0.1544 0.038 Uiso 1 1 calc R U
H21B H 0.6452 0.4046 0.1867 0.038 Uiso 1 1 calc R U
C22 C 0.5250(3) 0.4252(2) 0.2824(4) 0.0264(9) Uani 1 1 d . .
H22A H 0.5728 0.4609 0.3523 0.032 Uiso 1 1 calc R U
H22B H 0.4714 0.4519 0.1993 0.032 Uiso 1 1 calc R U
O1 O 0.2195(2) 0.48734(14) 0.4313(3) 0.0248(6) Uani 1 1 d . .
O2 O 0.2836(2) 0.52327(15) 0.2342(3) 0.0259(6) Uani 1 1 d . .
O3 O 0.3928(2) 0.42844(15) 0.4143(3) 0.0260(6) Uani 1 1 d . .
O4 O 0.1937(3) 0.39457(14) 0.2211(3) 0.0269(7) Uani 1 1 d . .
Fe1 Fe 0.22095(5) 0.38719(3) 0.69427(6) 0.0244(3) Uani 1 1 d . .
P1 P 0.26688(9) 0.45168(6) 0.31549(10) 0.0228(3) Uani 1 1 d . .

loop_
_atom_site_aniso_label
_atom_site_aniso_U_11
_atom_site_aniso_U_22
_atom_site_aniso_U_33
_atom_site_aniso_U_23
_atom_site_aniso_U_13
_atom_site_aniso_U_12
C1 0.026(2) 0.025(2) 0.025(2) 0.0037(15) 0.0170(17) 0.0013(15)
C2 0.031(2) 0.022(2) 0.026(2) 0.0000(15) 0.0180(17) 0.0021(16)
C3 0.029(2) 0.032(2) 0.026(2) 0.0060(17) 0.0167(18) 0.0048(17)
C4 0.034(2) 0.026(2) 0.034(2) 0.0046(18) 0.021(2) -0.0023(17)
C5 0.031(2) 0.028(2) 0.024(2) -0.0012(16) 0.0145(18) -0.0003(16)
C6 0.030(2) 0.033(2) 0.031(2) 0.0049(18) 0.0132(19) 0.0051(18)
C7 0.032(2) 0.035(2) 0.027(2) -0.0001(18) 0.0063(19) 0.0038(19)
C8 0.034(2) 0.049(3) 0.020(2) 0.0118(19) 0.0116(18) 0.011(2)
C9 0.040(3) 0.027(2) 0.038(3) 0.0113(18) 0.019(2) 0.0059(18)
C10 0.042(3) 0.029(2) 0.032(2) 0.0026(18) 0.018(2) 0.0093(19)
C11 0.0239(19) 0.030(2) 0.024(2) 0.0041(16) 0.0142(17) 0.0007(16)
C12 0.041(2) 0.030(2) 0.022(2) 0.0008(17) 0.0192(19) 0.0033(18)
C13 0.039(3) 0.033(2) 0.027(2) 0.0020(17) 0.022(2) 0.0051(18)
C14 0.031(2) 0.030(2) 0.032(2) 0.0024(17) 0.0180(19) 0.0017(17)
C15 0.037(2) 0.028(2) 0.034(2) 0.0017(18) 0.024(2) 0.0084(18)
C16 0.036(2) 0.029(2) 0.031(2) -0.0032(18) 0.0207(19) 0.0002(18)
C17 0.031(2) 0.022(2) 0.026(2) -0.0014(15) 0.0170(18) 0.0018(16)
C18 0.034(2) 0.027(2) 0.038(2) 0.0050(18) 0.022(2) 0.0050(17)
C19 0.027(2) 0.029(2) 0.038(2) -0.0016(18) 0.0189(19) -0.0002(17)
C20 0.032(2) 0.031(2) 0.038(2) 0.0030(18) 0.022(2) 0.0021(18)
C21 0.035(2) 0.036(2) 0.031(2) -0.0027(18) 0.022(2) 0.0003(19)
C22 0.030(2) 0.025(2) 0.030(2) 0.0020(17) 0.0173(18) 0.0022(17)
O1 0.0312(15) 0.0231(14) 0.0282(14) 0.0019(11) 0.0204(12) 0.0003(11)
O2 0.0269(15) 0.0297(16) 0.0268(14) 0.0049(11) 0.0164(12) 0.0034(11)
O3 0.0299(15) 0.0291(15) 0.0249(14) 0.0001(12) 0.0169(12) 0.0049(12)
O4 0.0317(16) 0.0294(16) 0.0268(15) -0.0034(11) 0.0190(13) 0.0007(11)
Fe1 0.0300(4) 0.0233(4) 0.0249(4) 0.0022(2) 0.0158(3) 0.0022(2)
P1 0.0264(6) 0.0237(6) 0.0235(6) 0.0009(4) 0.0154(5) 0.0014(4)

loop_
_atom_type_symbol
_atom_type_description
_atom_type_scat_dispersion_real
_atom_type_scat_dispersion_imag
_atom_type_scat_source
C C 0.0033 0.0016 'International Tables Vol C Tables 4.2.6.8 and 6.1.1.4'
H H 0.0000 0.0000 'International Tables Vol C Tables 4.2.6.8 and 6.1.1.4'
O O 0.0106 0.0060 'International Tables Vol C Tables 4.2.6.8 and 6.1.1.4'
Fe Fe 0.3463 0.8444 'International Tables Vol C Tables 4.2.6.8 and 6.1.1.4'
P P 0.1023 0.0942 'International Tables Vol C Tables 4.2.6.8 and 6.1.1.4'

loop_
_geom_angle_atom_site_label_1
_geom_angle_atom_site_label_2
_geom_angle_atom_site_label_3
_geom_angle
O1 C1 C5 129.9(3)
O1 C1 C2 120.0(3)
C5 C1 C2 109.7(3)
O1 C1 Fe1 131.1(3)
C5 C1 Fe1 70.6(2)
C2 C1 Fe1 69.8(2)
C1 C2 C3 107.5(4)
C1 C2 Fe1 69.7(2)
C3 C2 Fe1 69.9(2)
C1 C2 H2 126.2
C3 C2 H2 126.2
Fe1 C2 H2 125.7
C4 C3 C2 107.5(3)
C4 C3 Fe1 69.1(2)
C2 C3 Fe1 69.4(2)
C4 C3 H3 126.2
C2 C3 H3 126.2
Fe1 C3 H3 126.8
C3 C4 C5 109.0(3)
C3 C4 Fe1 70.4(2)
C5 C4 Fe1 70.6(2)
C3 C4 H4 125.5
C5 C4 H4 125.5
Fe1 C4 H4 125.1
C1 C5 C4 106.2(3)
C1 C5 Fe1 69.2(2)
C4 C5 Fe1 68.5(2)
C1 C5 H5 126.9
C4 C5 H5 126.9
Fe1 C5 H5 127.0
C10 C6 C7 107.2(4)
C10 C6 Fe1 69.4(3)
C7 C6 Fe1 69.6(3)
C10 C6 H6 126.4
C7 C6 H6 126.4
Fe1 C6 H6 126.2
C8 C7 C6 108.9(4)
C8 C7 Fe1 69.9(2)
C6 C7 Fe1 69.6(2)
C8 C7 H7 125.5
C6 C7 H7 125.5
Fe1 C7 H7 126.6
C7 C8 C9 107.0(4)
C7 C8 Fe1 69.6(2)
C9 C8 Fe1 69.7(2)
C7 C8 H8 126.5
C9 C8 H8 126.5
Fe1 C8 H8 125.8
C10 C9 C8 108.1(4)
C10 C9 Fe1 69.1(2)
C8 C9 Fe1 69.5(2)
C10 C9 H9 125.9
C8 C9 H9 125.9
Fe1 C9 H9 127.0
C6 C10 C9 108.6(4)
C6 C10 Fe1 70.1(2)
C9 C10 Fe1 70.3(2)
C6 C10 H10 125.7
C9 C10 H10 125.7
Fe1 C10 H10 125.5
O2 C11 C16 110.2(3)
O2 C11 C12 107.5(3)
C16 C11 C12 111.6(3)
O2 C11 H11 109.1
C16 C11 H11 109.1
C12 C11 H11 109.1
C11 C12 C13 109.6(3)
C11 C12 H12A 109.8
C13 C12 H12A 109.8
C11 C12 H12B 109.8
C13 C12 H12B 109.8
H12A C12 H12B 108.2
C14 C13 C12 112.5(4)
C14 C13 H13A 109.1
C12 C13 H13A 109.1
C14 C13 H13B 109.1
C12 C13 H13B 109.1
H13A C13 H13B 107.8
C13 C14 C15 111.7(3)
C13 C14 H14A 109.3
C15 C14 H14A 109.3
C13 C14 H14B 109.3
C15 C14 H14B 109.3
H14A C14 H14B 107.9
C16 C15 C14 111.3(3)
C16 C15 H15A 109.4
C14 C15 H15A 109.4
C16 C15 H15B 109.4
C14 C15 H15B 109.4
H15A C15 H15B 108.0
C11 C16 C15 110.0(3)
C11 C16 H16A 109.7
C15 C16 H16A 109.7
C11 C16 H16B 109.7
C15 C16 H16B 109.7
H16A C16 H16B 108.2
O3 C17 C22 109.6(3)
O3 C17 C18 106.5(3)
C22 C17 C18 111.9(4)
O3 C17 H17 109.6
C22 C17 H17 109.6
C18 C17 H17 109.6
C17 C18 C19 110.4(3)
C17 C18 H18A 109.6
C19 C18 H18A 109.6
C17 C18 H18B 109.6
C19 C18 H18B 109.6
H18A C18 H18B 108.1
C18 C19 C20 111.5(3)
C18 C19 H19A 109.3
C20 C19 H19A 109.3
C18 C19 H19B 109.3
C20 C19 H19B 109.3
H19A C19 H19B 108.0
C21 C20 C19 111.4(3)
C21 C20 H20A 109.4
C19 C20 H20A 109.4
C21 C20 H20B 109.4
C19 C20 H20B 109.4
H20A C20 H20B 108.0
C20 C21 C22 110.6(3)
C20 C21 H21A 109.5
C22 C21 H21A 109.5
C20 C21 H21B 109.5
C22 C21 H21B 109.5
H21A C21 H21B 108.1
C17 C22 C21 110.1(3)
C17 C22 H22A 109.6
C21 C22 H22A 109.6
C17 C22 H22B 109.6
C21 C22 H22B 109.6
H22A C22 H22B 108.2
C1 O1 P1 126.4(2)
C11 O2 P1 119.3(2)
C17 O3 P1 119.9(2)
C4 Fe1 C1 67.79(16)
C4 Fe1 C2 68.26(16)
C1 Fe1 C2 40.45(14)
C4 Fe1 C10 124.46(18)
C1 Fe1 C10 121.43(16)
C2 Fe1 C10 156.54(17)
C4 Fe1 C3 40.54(16)
C1 Fe1 C3 67.91(15)
C2 Fe1 C3 40.62(15)
C10 Fe1 C3 161.27(18)
C4 Fe1 C6 161.30(18)
C1 Fe1 C6 108.41(16)
C2 Fe1 C6 121.61(17)
C10 Fe1 C6 40.51(17)
C3 Fe1 C6 156.84(17)
C4 Fe1 C7 156.16(18)
C1 Fe1 C7 126.04(17)
C2 Fe1 C7 108.48(17)
C10 Fe1 C7 68.13(18)
C3 Fe1 C7 121.50(17)
C6 Fe1 C7 40.81(17)
C4 Fe1 C8 120.52(17)
C1 Fe1 C8 162.16(18)
C2 Fe1 C8 124.80(17)
C10 Fe1 C8 68.72(17)
C3 Fe1 C8 107.26(17)
C6 Fe1 C8 68.86(17)
C7 Fe1 C8 40.53(18)
C4 Fe1 C9 107.31(17)
C1 Fe1 C9 156.12(17)
C2 Fe1 C9 161.66(16)
C10 Fe1 C9 40.61(16)
C3 Fe1 C9 124.57(17)
C6 Fe1 C9 68.30(17)
C7 Fe1 C9 67.93(18)
C8 Fe1 C9 40.78(18)
C4 Fe1 C5 40.93(16)
C1 Fe1 C5 40.23(15)
C2 Fe1 C5 68.47(15)
C10 Fe1 C5 107.14(16)
C3 Fe1 C5 68.63(17)
C6 Fe1 C5 124.34(17)
C7 Fe1 C5 161.89(18)
C8 Fe1 C5 155.90(18)
C9 Fe1 C5 120.67(17)
O4 P1 O3 116.72(16)
O4 P1 O2 115.67(16)
O3 P1 O2 104.00(15)
O4 P1 O1 115.19(16)
O3 P1 O1 102.84(14)
O2 P1 O1 100.25(14)

loop_
_geom_bond_atom_site_label_1
_geom_bond_atom_site_label_2
_geom_bond_distance
C1 O1 1.397(4)
C1 C5 1.410(5)
C1 C2 1.411(5)
C1 Fe1 2.041(4)
C2 C3 1.420(5)
C2 Fe1 2.042(4)
C2 H2 0.9300
C3 C4 1.413(6)
C3 Fe1 2.048(4)
C3 H3 0.9300
C4 C5 1.430(6)
C4 Fe1 2.031(4)
C4 H4 0.9300
C5 Fe1 2.059(4)
C5 H5 0.9300
C6 C10 1.418(6)
C6 C7 1.432(6)
C6 Fe1 2.053(4)
C6 H6 0.9300
C7 C8 1.423(6)
C7 Fe1 2.053(4)
C7 H7 0.9300
C8 C9 1.434(6)
C8 Fe1 2.056(4)
C8 H8 0.9300
C9 C10 1.424(6)
C9 Fe1 2.059(4)
C9 H9 0.9300
C10 Fe1 2.043(4)
C10 H10 0.9300
C11 O2 1.468(5)
C11 C16 1.516(5)
C11 C12 1.519(5)
C11 H11 0.9800
C12 C13 1.529(6)
C12 H12A 0.9700
C12 H12B 0.9700
C13 C14 1.519(5)
C13 H13A 0.9700
C13 H13B 0.9700
C14 C15 1.530(5)
C14 H14A 0.9700
C14 H14B 0.9700
C15 C16 1.524(6)
C15 H15A 0.9700
C15 H15B 0.9700
C16 H16A 0.9700
C16 H16B 0.9700
C17 O3 1.469(4)
C17 C22 1.518(5)
C17 C18 1.524(6)
C17 H17 0.9800
C18 C19 1.536(6)
C18 H18A 0.9700
C18 H18B 0.9700
C19 C20 1.537(5)
C19 H19A 0.9700
C19 H19B 0.9700
C20 C21 1.525(6)
C20 H20A 0.9700
C20 H20B 0.9700
C21 C22 1.538(5)
C21 H21A 0.9700
C21 H21B 0.9700
C22 H22A 0.9700
C22 H22B 0.9700
O1 P1 1.594(3)
O2 P1 1.574(3)
O3 P1 1.568(3)
O4 P1 1.461(3)

loop_
_geom_torsion_atom_site_label_1
_geom_torsion_atom_site_label_2
_geom_torsion_atom_site_label_3
_geom_torsion_atom_site_label_4
_geom_torsion
O1 C1 C2 C3 173.4(3)
C5 C1 C2 C3 -0.5(5)
Fe1 C1 C2 C3 -60.0(3)
O1 C1 C2 Fe1 -126.6(3)
C5 C1 C2 Fe1 59.5(3)
C1 C2 C3 C4 1.1(5)
Fe1 C2 C3 C4 -58.8(3)
C1 C2 C3 Fe1 59.9(3)
C2 C3 C4 C5 -1.3(5)
Fe1 C3 C4 C5 -60.3(3)
C2 C3 C4 Fe1 59.0(3)
O1 C1 C5 C4 -173.4(4)
C2 C1 C5 C4 -0.3(5)
Fe1 C1 C5 C4 58.7(3)
O1 C1 C5 Fe1 127.9(4)
C2 C1 C5 Fe1 -59.0(3)
C3 C4 C5 C1 1.0(5)
Fe1 C4 C5 C1 -59.2(3)
C3 C4 C5 Fe1 60.2(3)
C10 C6 C7 C8 -0.5(5)
Fe1 C6 C7 C8 58.9(3)
C10 C6 C7 Fe1 -59.4(3)
C6 C7 C8 C9 1.2(5)
Fe1 C7 C8 C9 59.9(3)
C6 C7 C8 Fe1 -58.8(3)
C7 C8 C9 C10 -1.4(5)
Fe1 C8 C9 C10 58.5(3)
C7 C8 C9 Fe1 -59.9(3)
C7 C6 C10 C9 -0.4(5)
Fe1 C6 C10 C9 -60.0(3)
C7 C6 C10 Fe1 59.5(3)
C8 C9 C10 C6 1.1(5)
Fe1 C9 C10 C6 59.9(3)
C8 C9 C10 Fe1 -58.7(3)
O2 C11 C12 C13 -178.9(3)
C16 C11 C12 C13 -57.9(4)
C11 C12 C13 C14 54.6(5)
C12 C13 C14 C15 -52.8(5)
C13 C14 C15 C16 53.2(5)
O2 C11 C16 C15 178.6(3)
C12 C11 C16 C15 59.2(4)
C14 C15 C16 C11 -56.0(5)
O3 C17 C18 C19 -176.2(3)
C22 C17 C18 C19 -56.5(5)
C17 C18 C19 C20 54.2(5)
C18 C19 C20 C21 -54.7(5)
C19 C20 C21 C22 55.9(5)
O3 C17 C22 C21 175.9(3)
C18 C17 C22 C21 58.0(4)
C20 C21 C22 C17 -57.2(5)
C5 C1 O1 P1 -18.0(6)
C2 C1 O1 P1 169.5(3)
Fe1 C1 O1 P1 80.9(4)
C16 C11 O2 P1 104.9(3)
C12 C11 O2 P1 -133.2(3)
C22 C17 O3 P1 89.6(4)
C18 C17 O3 P1 -149.2(3)
C17 O3 P1 O4 40.1(3)
C17 O3 P1 O2 -88.6(3)
C17 O3 P1 O1 167.2(3)
C11 O2 P1 O4 49.5(3)
C11 O2 P1 O3 178.8(3)
C11 O2 P1 O1 -75.0(3)
C1 O1 P1 O4 37.3(3)
C1 O1 P1 O3 -90.8(3)
C1 O1 P1 O2 162.2(3)
